data_7207429
loop_
_publ_author_name
'Panini, Piyush'
'Chopra, Deepak'

_publ_section_title
;
 Role of intermolecular interactions involving organic fluorine in
 trifluoromethylated benzanilides
;
_journal_issue 6
_journal_name_full CrystEngComm
_journal_page_first 1972
_journal_paper_doi 10.1039/c2ce06254b
_journal_volume 14
_journal_year 2012
_chemical_formula_moiety 'C15 H9 F6 N O'
_chemical_formula_sum 'C15 H9 F6 N O'
_chemical_formula_weight 333.23
_chemical_name_systematic
;
?
;
_space_group_IT_number 33
_symmetry_cell_setting orthorhombic
_symmetry_Int_Tables_number 33
_symmetry_space_group_name_Hall 'P 2c -2n'
_symmetry_space_group_name_H-M 'P n a 21'
_atom_sites_solution_hydrogens geom
_atom_sites_solution_primary direct
_atom_sites_solution_secondary difmap
_audit_creation_method SHELXL-97
_cell_angle_alpha 90
_cell_angle_beta 90
_cell_angle_gamma 90
_cell_formula_units_Z 4
_cell_length_a 9.034(5)
_cell_length_b 13.743(5)
_cell_length_c 11.372(5)
_cell_measurement_reflns_used 777
_cell_measurement_temperature 120(2)
_cell_measurement_theta_max 25.9
_cell_measurement_theta_min 2.3
_cell_volume 1411.9(11)
_computing_structure_refinement 'SHELXL-97 (Sheldrick, 1997)'
_computing_structure_solution 'SHELXS-97 (Sheldrick, 1990)'
_diffrn_ambient_temperature 120(2)
_diffrn_measured_fraction_theta_full 0.999
_diffrn_measured_fraction_theta_max 0.961
_diffrn_radiation_monochromator graphite
_diffrn_radiation_source 'fine-focus sealed tube'
_diffrn_radiation_type MoK\a
_diffrn_radiation_wavelength 0.71073
_diffrn_reflns_av_R_equivalents 0.0339
_diffrn_reflns_av_sigmaI/netI 0.0293
_diffrn_reflns_limit_h_max 13
_diffrn_reflns_limit_h_min -13
_diffrn_reflns_limit_k_max 20
_diffrn_reflns_limit_k_min -20
_diffrn_reflns_limit_l_max 16
_diffrn_reflns_limit_l_min -17
_diffrn_reflns_number 22894
_diffrn_reflns_theta_full 25.00
_diffrn_reflns_theta_max 32.85
_diffrn_reflns_theta_min 2.70
_exptl_absorpt_coefficient_mu 0.153
_exptl_absorpt_correction_T_max 0.9756
_exptl_absorpt_correction_T_min 0.9221
_exptl_absorpt_correction_type empirical
_exptl_absorpt_process_details SADABS
_exptl_crystal_colour colorless
_exptl_crystal_density_diffrn 1.568
_exptl_crystal_density_method 'not measured'
_exptl_crystal_description needles
_exptl_crystal_F_000 672
_exptl_crystal_size_max 0.18
_exptl_crystal_size_mid 0.12
_exptl_crystal_size_min 0.11
_refine_diff_density_max 0.243
_refine_diff_density_min -0.251
_refine_diff_density_rms 0.049
_refine_ls_extinction_method none
_refine_ls_goodness_of_fit_ref 1.023
_refine_ls_hydrogen_treatment mixed
_refine_ls_matrix_type full
_refine_ls_number_parameters 244
_refine_ls_number_reflns 4880
_refine_ls_number_restraints 1
_refine_ls_restrained_S_all 1.023
_refine_ls_R_factor_all 0.0502
_refine_ls_R_factor_gt 0.0399
_refine_ls_shift/su_max 0.000
_refine_ls_shift/su_mean 0.000
_refine_ls_structure_factor_coef Fsqd
_refine_ls_weighting_details 'calc w=1/[\s^2^(Fo^2^)+(0.0647P)^2^+0.0000P] where P=(Fo^2^+2Fc^2^)/3'
_refine_ls_weighting_scheme calc
_refine_ls_wR_factor_gt 0.1008
_refine_ls_wR_factor_ref 0.1047
_reflns_number_gt 4062
_reflns_number_total 4880
_reflns_threshold_expression >2sigma(I)
_cod_data_source_file c2ce06254b.txt
_cod_data_source_block T-2-1
_cod_depositor_comments
;
The following automatic conversions were performed:

'_symmetry_cell_setting' value 'Orthorhombic' changed to
'orthorhombic' according to
/home/saulius/struct/CIF-dictionaries/cif_core.dic dictionary named
'cif_core.dic' version 2.4.1 from
2010-06-29.

'_exptl_absorpt_correction_type' value 'Empirical'
changed to 'empirical' according to
/home/saulius/struct/CIF-dictionaries/cif_core.dic dictionary named
'cif_core.dic' version 2.4.1 from 2010-06-29.

Automatic conversion script
Id: cif_fix_values 1715 2011-07-08 13:25:40Z adriana 
;
_cod_database_code 7207429

loop_
_symmetry_equiv_pos_as_xyz
'x, y, z'
'-x, -y, z+1/2'
'-x+1/2, y+1/2, z+1/2'
'x+1/2, -y+1/2, z'

loop_
_atom_site_label
_atom_site_type_symbol
_atom_site_fract_x
_atom_site_fract_y
_atom_site_fract_z
_atom_site_U_iso_or_equiv
_atom_site_adp_type
_atom_site_occupancy
_atom_site_symmetry_multiplicity
_atom_site_calc_flag
C1 C 0.03938(12) 0.62418(8) 0.20322(11) 0.0192(2) Uani 1 1 d
C2 C 0.13923(14) 0.55878(10) 0.15415(14) 0.0267(3) Uani 1 1 d
C3 C 0.21257(15) 0.49196(11) 0.22612(19) 0.0366(4) Uani 1 1 d
C4 C 0.18608(17) 0.49044(12) 0.34526(18) 0.0418(4) Uani 1 1 d
C5 C 0.09087(19) 0.55716(12) 0.39548(16) 0.0385(4) Uani 1 1 d
C6 C 0.01708(15) 0.62477(9) 0.32517(13) 0.0263(3) Uani 1 1 d
C7 C -0.03483(13) 0.82759(9) -0.00975(12) 0.0221(2) Uani 1 1 d
C8 C -0.12109(14) 0.79852(9) -0.10485(12) 0.0239(2) Uani 1 1 d
C9 C -0.17970(15) 0.86924(10) -0.17888(13) 0.0257(2) Uani 1 1 d
C10 C -0.15172(15) 0.96803(10) -0.15961(13) 0.0280(3) Uani 1 1 d
C11 C -0.06422(16) 0.99578(10) -0.06523(15) 0.0298(3) Uani 1 1 d
C12 C -0.00572(15) 0.92579(9) 0.01007(14) 0.0257(3) Uani 1 1 d
C13 C -0.04891(13) 0.68783(9) 0.12199(12) 0.0198(2) Uani 1 1 d
C14 C -0.27114(18) 0.84079(11) -0.28226(14) 0.0341(3) Uani 1 1 d
C15 C -0.0791(2) 0.69978(12) 0.38303(16) 0.0400(4) Uani 1 1 d
N1 N 0.02903(12) 0.75731(8) 0.06675(11) 0.0231(2) Uani 1 1 d
O1 O -0.18181(10) 0.67285(7) 0.10762(10) 0.0284(2) Uani 1 1 d
F1 F -0.21099(18) 0.87180(11) -0.38364(10) 0.0662(4) Uani 1 1 d
F2 F -0.40709(13) 0.87812(10) -0.27918(12) 0.0636(4) Uani 1 1 d
F3 F -0.28729(17) 0.74529(8) -0.29445(12) 0.0632(4) Uani 1 1 d
F4 F -0.22246(13) 0.67688(9) 0.38261(17) 0.0756(5) Uani 1 1 d
F5 F -0.07291(13) 0.78677(7) 0.32859(12) 0.0478(3) Uani 1 1 d
F6 F -0.0373(2) 0.71773(13) 0.49295(12) 0.0863(5) Uani 1 1 d
H1 H 0.120(2) 0.7661(13) 0.0957(19) 0.031(5) Uiso 1 1 d
H2 H 0.156(2) 0.5615(16) 0.069(2) 0.041(6) Uiso 1 1 d
H3 H 0.278(3) 0.4499(17) 0.196(2) 0.055(7) Uiso 1 1 d
H4 H 0.226(3) 0.4477(16) 0.397(2) 0.055(6) Uiso 1 1 d
H5 H 0.067(3) 0.5621(18) 0.482(3) 0.056(7) Uiso 1 1 d
H8 H -0.1476(17) 0.7323(12) -0.1146(16) 0.017(4) Uiso 1 1 d
H10 H -0.192(2) 1.0190(14) -0.2143(19) 0.038(5) Uiso 1 1 d
H11 H -0.038(2) 1.0629(15) -0.049(2) 0.034(5) Uiso 1 1 d
H12 H 0.062(2) 0.9412(14) 0.069(2) 0.036(5) Uiso 1 1 d

loop_
_atom_site_aniso_label
_atom_site_aniso_U_11
_atom_site_aniso_U_22
_atom_site_aniso_U_33
_atom_site_aniso_U_23
_atom_site_aniso_U_13
_atom_site_aniso_U_12
C1 0.0143(4) 0.0192(5) 0.0240(6) 0.0026(4) -0.0043(4) -0.0012(4)
C2 0.0184(5) 0.0251(6) 0.0366(8) 0.0042(5) -0.0015(5) 0.0017(4)
C3 0.0208(6) 0.0249(6) 0.0642(11) 0.0108(7) -0.0062(7) 0.0039(5)
C4 0.0317(7) 0.0343(8) 0.0596(11) 0.0230(7) -0.0246(8) -0.0085(6)
C5 0.0451(9) 0.0412(8) 0.0291(7) 0.0127(6) -0.0178(7) -0.0190(6)
C6 0.0274(6) 0.0262(6) 0.0251(6) 0.0006(5) -0.0037(5) -0.0077(5)
C7 0.0165(5) 0.0229(6) 0.0270(6) 0.0076(5) 0.0005(5) 0.0011(4)
C8 0.0233(5) 0.0228(6) 0.0258(6) 0.0036(5) -0.0028(5) 0.0049(4)
C9 0.0249(6) 0.0293(6) 0.0228(6) 0.0041(5) 0.0009(5) 0.0091(5)
C10 0.0298(6) 0.0264(6) 0.0278(7) 0.0104(5) 0.0054(5) 0.0067(5)
C11 0.0289(6) 0.0217(6) 0.0388(8) 0.0083(5) 0.0046(6) 0.0002(5)
C12 0.0194(5) 0.0250(6) 0.0329(7) 0.0056(5) -0.0002(5) -0.0035(4)
C13 0.0155(5) 0.0200(5) 0.0238(6) 0.0026(5) -0.0020(4) 0.0013(4)
C14 0.0412(8) 0.0358(7) 0.0253(6) 0.0008(6) -0.0082(6) 0.0160(6)
C15 0.0466(9) 0.0380(8) 0.0353(8) -0.0105(7) 0.0100(7) -0.0113(7)
N1 0.0156(5) 0.0232(5) 0.0304(6) 0.0082(4) -0.0070(4) -0.0023(4)
O1 0.0148(4) 0.0290(4) 0.0413(6) 0.0104(4) -0.0067(4) -0.0016(3)
F1 0.0847(10) 0.0911(9) 0.0227(5) 0.0078(6) -0.0020(6) 0.0028(7)
F2 0.0457(6) 0.0876(9) 0.0574(7) -0.0304(7) -0.0235(6) 0.0334(6)
F3 0.0996(11) 0.0389(6) 0.0512(7) -0.0058(5) -0.0420(7) 0.0109(6)
F4 0.0484(6) 0.0493(6) 0.1291(14) -0.0331(7) 0.0429(8) -0.0179(5)
F5 0.0552(6) 0.0292(4) 0.0590(7) -0.0124(5) 0.0121(5) -0.0020(4)
F6 0.1343(15) 0.0933(11) 0.0313(6) -0.0233(7) 0.0004(8) 0.0165(10)

loop_
_atom_type_symbol
_atom_type_description
_atom_type_scat_dispersion_real
_atom_type_scat_dispersion_imag
_atom_type_scat_source
C C 0.0033 0.0016 'International Tables Vol C Tables 4.2.6.8 and 6.1.1.4'
H H 0.0000 0.0000 'International Tables Vol C Tables 4.2.6.8 and 6.1.1.4'
N N 0.0061 0.0033 'International Tables Vol C Tables 4.2.6.8 and 6.1.1.4'
O O 0.0106 0.0060 'International Tables Vol C Tables 4.2.6.8 and 6.1.1.4'
F F 0.0171 0.0103 'International Tables Vol C Tables 4.2.6.8 and 6.1.1.4'

loop_
_geom_angle_atom_site_label_1
_geom_angle_atom_site_label_2
_geom_angle_atom_site_label_3
_geom_angle
C2 C1 C6 119.61(12)
C2 C1 C13 118.32(12)
C6 C1 C13 121.95(12)
C1 C2 C3 119.83(15)
C1 C2 H2 118.0(13)
C3 C2 H2 122.2(13)
C4 C3 C2 120.29(16)
C4 C3 H3 118.8(16)
C2 C3 H3 120.9(17)
C3 C4 C5 120.36(14)
C3 C4 H4 125.4(16)
C5 C4 H4 114.2(16)
C4 C5 C6 120.18(16)
C4 C5 H5 125.5(14)
C6 C5 H5 114.3(15)
C5 C6 C1 119.64(15)
C5 C6 C15 118.88(16)
C1 C6 C15 121.41(13)
C8 C7 C12 120.63(12)
C8 C7 N1 120.51(12)
C12 C7 N1 118.83(12)
C9 C8 C7 118.89(13)
C9 C8 H8 120.3(10)
C7 C8 H8 120.5(10)
C8 C9 C10 120.99(14)
C8 C9 C14 120.38(13)
C10 C9 C14 118.62(12)
C11 C10 C9 119.44(12)
C11 C10 H10 119.5(12)
C9 C10 H10 121.0(12)
C10 C11 C12 120.17(13)
C10 C11 H11 123.2(13)
C12 C11 H11 116.6(13)
C11 C12 C7 119.88(14)
C11 C12 H12 122.2(13)
C7 C12 H12 117.5(12)
O1 C13 N1 124.70(12)
O1 C13 C1 120.21(11)
N1 C13 C1 115.06(11)
F3 C14 F2 106.39(15)
F3 C14 F1 105.57(14)
F2 C14 F1 105.87(14)
F3 C14 C9 113.76(12)
F2 C14 C9 112.94(13)
F1 C14 C9 111.70(14)
F6 C15 F4 108.89(17)
F6 C15 F5 104.81(15)
F4 C15 F5 104.39(16)
F6 C15 C6 112.03(17)
F4 C15 C6 113.52(13)
F5 C15 C6 112.58(14)
C13 N1 C7 123.82(11)
C13 N1 H1 113.9(12)
C7 N1 H1 120.5(12)

loop_
_geom_bond_atom_site_label_1
_geom_bond_atom_site_label_2
_geom_bond_distance
C1 C2 1.3904(19)
C1 C6 1.401(2)
C1 C13 1.5016(17)
C2 C3 1.397(2)
C2 H2 0.98(2)
C3 C4 1.376(3)
C3 H3 0.89(2)
C4 C5 1.381(3)
C4 H4 0.90(3)
C5 C6 1.395(2)
C5 H5 1.01(3)
C6 C15 1.500(2)
C7 C8 1.391(2)
C7 C12 1.3934(19)
C7 N1 1.4221(16)
C8 C9 1.3906(18)
C8 H8 0.947(16)
C9 C10 1.398(2)
C9 C14 1.489(2)
C10 C11 1.386(2)
C10 H10 1.00(2)
C11 C12 1.392(2)
C11 H11 0.97(2)
C12 H12 0.93(2)
C13 O1 1.2290(16)
C13 N1 1.3425(16)
C14 F3 1.3278(19)
C14 F2 1.3315(19)
C14 F1 1.344(2)
C15 F6 1.329(2)
C15 F4 1.332(2)
C15 F5 1.347(2)
N1 H1 0.89(2)

loop_
_geom_torsion_atom_site_label_1
_geom_torsion_atom_site_label_2
_geom_torsion_atom_site_label_3
_geom_torsion_atom_site_label_4
_geom_torsion
C6 C1 C2 C3 2.24(19)
C13 C1 C2 C3 -173.78(12)
C1 C2 C3 C4 0.2(2)
C2 C3 C4 C5 -2.3(2)
C3 C4 C5 C6 2.0(2)
C4 C5 C6 C1 0.4(2)
C4 C5 C6 C15 -176.68(13)
C2 C1 C6 C5 -2.53(19)
C13 C1 C6 C5 173.33(12)
C2 C1 C6 C15 174.48(12)
C13 C1 C6 C15 -9.65(19)
C12 C7 C8 C9 -0.95(19)
N1 C7 C8 C9 -178.95(12)
C7 C8 C9 C10 0.7(2)
C7 C8 C9 C14 179.32(13)
C8 C9 C10 C11 0.0(2)
C14 C9 C10 C11 -178.64(13)
C9 C10 C11 C12 -0.5(2)
C10 C11 C12 C7 0.2(2)
C8 C7 C12 C11 0.5(2)
N1 C7 C12 C11 178.53(12)
C2 C1 C13 O1 107.87(15)
C6 C1 C13 O1 -68.05(18)
C2 C1 C13 N1 -70.27(15)
C6 C1 C13 N1 113.81(14)
C8 C9 C14 F3 -0.5(2)
C10 C9 C14 F3 178.09(15)
C8 C9 C14 F2 120.86(16)
C10 C9 C14 F2 -60.5(2)
C8 C9 C14 F1 -119.94(16)
C10 C9 C14 F1 58.70(17)
C5 C6 C15 F6 25.5(2)
C1 C6 C15 F6 -151.52(15)
C5 C6 C15 F4 -98.32(19)
C1 C6 C15 F4 84.64(19)
C5 C6 C15 F5 143.35(15)
C1 C6 C15 F5 -33.69(19)
O1 C13 N1 C7 4.8(2)
C1 C13 N1 C7 -177.19(12)
C8 C7 N1 C13 -54.39(18)
C12 C7 N1 C13 127.58(14)
